data_7044314
loop_
_publ_author_name
'Linnenberg, Oliver'
'Kondinski, Aleksandar'
'St\"ocker, Cornelia'
'Monakhov, Kirill'

_publ_section_title
;
 The Cu(I)-catalysed Huisgen 1,3-dipolar cycloaddition route to
 (bio-)organic functionalisation of polyoxovanadates
;
_journal_name_full 'Dalton Trans.'
_journal_paper_doi 10.1039/C7DT03376A
_journal_year 2017
_chemical_formula_moiety 'C24 H36 N6 O25 V6, 2(C16 H36 N)'
_chemical_formula_sum 'C56 H108 N8 O25 V6'
_chemical_formula_weight 1599.14
_space_group_crystal_system triclinic
_space_group_IT_number 2
_space_group_name_Hall '-P 1'
_space_group_name_H-M_alt 'P -1'
_symmetry_space_group_name_Hall '-P 1'
_symmetry_space_group_name_H-M 'P -1'
_atom_sites_solution_hydrogens geom
_audit_creation_method SHELXL-2014/7
_audit_update_record
;
2017-06-26 deposited with the CCDC.
2017-09-22 downloaded from the CCDC.
;
_cell_angle_alpha 73.992(2)
_cell_angle_beta 71.464(2)
_cell_angle_gamma 78.819(3)
_cell_formula_units_Z 1
_cell_length_a 11.4733(17)
_cell_length_b 11.9543(17)
_cell_length_c 14.603(2)
_cell_measurement_reflns_used 1848
_cell_measurement_temperature 100(2)
_cell_measurement_theta_max 20.86
_cell_measurement_theta_min 2.44
_cell_volume 1812.9(4)
_computing_cell_refinement 'Bruker SAINT'
_computing_data_collection 'Bruker APEX2'
_computing_data_reduction 'Bruker SAINT'
_computing_molecular_graphics 'Olex2 (Dolomanov et al., 2009)'
_computing_publication_material 'Olex2 (Dolomanov et al., 2009)'
_computing_structure_refinement 'SHELXL-2014/7 (Sheldrick, 2014)'
_computing_structure_solution 'ShelXS (Sheldrick, 2008)'
_diffrn_ambient_temperature 100(2)
_diffrn_measured_fraction_theta_full 1.000
_diffrn_measured_fraction_theta_max 0.998
_diffrn_measurement_device_type 'Bruker APEX CCD'
_diffrn_measurement_method '\w scans'
_diffrn_radiation_monochromator 'multilayer optics'
_diffrn_radiation_type MoK\a
_diffrn_radiation_wavelength 0.71073
_diffrn_reflns_av_R_equivalents 0.0650
_diffrn_reflns_av_unetI/netI 0.0887
_diffrn_reflns_Laue_measured_fraction_full 1.000
_diffrn_reflns_Laue_measured_fraction_max 0.998
_diffrn_reflns_limit_h_max 14
_diffrn_reflns_limit_h_min -14
_diffrn_reflns_limit_k_max 14
_diffrn_reflns_limit_k_min -14
_diffrn_reflns_limit_l_max 18
_diffrn_reflns_limit_l_min -18
_diffrn_reflns_number 22167
_diffrn_reflns_point_group_measured_fraction_full 1.000
_diffrn_reflns_point_group_measured_fraction_max 0.998
_diffrn_reflns_theta_full 25.242
_diffrn_reflns_theta_max 26.342
_diffrn_reflns_theta_min 1.511
_exptl_absorpt_coefficient_mu 0.821
_exptl_absorpt_correction_T_max 0.7454
_exptl_absorpt_correction_T_min 0.6611
_exptl_absorpt_correction_type multi-scan
_exptl_absorpt_process_details
'SADABS-2008/1 (Bruker,2008) was used for absorption correction. wR2(int) was 0.1235 before and 0.0486 after correction. The Ratio of minimum to maximum transmission is 0.8869. The \l/2 correction factor is 0.0015.'
_exptl_crystal_colour red
_exptl_crystal_density_diffrn 1.465
_exptl_crystal_description block
_exptl_crystal_F_000 838
_exptl_crystal_size_max 0.22
_exptl_crystal_size_mid 0.21
_exptl_crystal_size_min 0.18
_refine_diff_density_max 0.811
_refine_diff_density_min -0.544
_refine_diff_density_rms 0.100
_refine_ls_extinction_coef 0.0022(7)
_refine_ls_extinction_expression Fc^*^=kFc[1+0.001xFc^2^\l^3^/sin(2\q)]^-1/4^
_refine_ls_extinction_method 'SHELXL-2014/7 (Sheldrick 2014'
_refine_ls_goodness_of_fit_ref 1.046
_refine_ls_hydrogen_treatment constr
_refine_ls_matrix_type full
_refine_ls_number_parameters 435
_refine_ls_number_reflns 7395
_refine_ls_number_restraints 0
_refine_ls_restrained_S_all 1.046
_refine_ls_R_factor_all 0.0819
_refine_ls_R_factor_gt 0.0564
_refine_ls_shift/su_max 0.000
_refine_ls_shift/su_mean 0.000
_refine_ls_structure_factor_coef Fsqd
_refine_ls_weighting_details 'w=1/[\s^2^(Fo^2^)+(0.0520P)^2^+1.6840P] where P=(Fo^2^+2Fc^2^)/3'
_refine_ls_weighting_scheme calc
_refine_ls_wR_factor_gt 0.1388
_refine_ls_wR_factor_ref 0.1530
_reflns_Friedel_coverage 0.000
_reflns_number_gt 5373
_reflns_number_total 7395
_reflns_threshold_expression 'I > 2\s(I)'
_cod_data_source_file c7dt03376a2.cif
_cod_data_source_block 2f
_cod_original_cell_volume 1812.9(5)
_cod_database_code 7044314
_shelx_shelxl_version_number 2014/7
_shelx_space_group_comment
;
The symmetry employed for this shelxl refinement is uniquely defined
by the following loop, which should always be used as a source of
symmetry information in preference to the above space-group names.
They are only intended as comments.
;

loop_
_space_group_symop_operation_xyz
'x, y, z'
'-x, -y, -z'

loop_
_atom_site_label
_atom_site_type_symbol
_atom_site_fract_x
_atom_site_fract_y
_atom_site_fract_z
_atom_site_U_iso_or_equiv
_atom_site_adp_type
_atom_site_occupancy
_atom_site_site_symmetry_order
_atom_site_calc_flag
_atom_site_refinement_flags_posn
_atom_site_refinement_flags_adp
_atom_site_refinement_flags_occupancy
_atom_site_disorder_assembly
_atom_site_disorder_group
V1 V 0.96341(6) 0.42039(5) 0.39181(4) 0.02558(17) Uani 1 1 d . . . . .
V2 V 1.04500(6) 0.65497(5) 0.37203(4) 0.02533(17) Uani 1 1 d . . . . .
V3 V 1.18945(6) 0.40024(5) 0.46193(5) 0.02647(18) Uani 1 1 d . . . . .
O1 O 1.0000 0.5000 0.5000 0.0211(7) Uani 1 2 d S . P . .
O2 O 0.9115(2) 0.30024(19) 0.52310(17) 0.0236(5) Uani 1 1 d . . . . .
O3 O 0.7983(2) 0.50417(19) 0.44515(17) 0.0240(5) Uani 1 1 d . . . . .
O4 O 1.1244(2) 0.34795(19) 0.38913(17) 0.0256(5) Uani 1 1 d . . . . .
O5 O 0.8872(2) 0.70248(19) 0.41867(17) 0.0267(5) Uani 1 1 d . . . . .
O6 O 1.2119(2) 0.55066(19) 0.36329(17) 0.0250(5) Uani 1 1 d . . . . .
O7 O 1.0117(2) 0.5519(2) 0.30795(17) 0.0260(5) Uani 1 1 d . . . . .
O8 O 0.9222(2) 0.3541(2) 0.32684(18) 0.0301(6) Uani 1 1 d . . . . .
O9 O 1.0976(2) 0.7604(2) 0.28178(18) 0.0304(6) Uani 1 1 d . . . . .
O10 O 1.3310(2) 0.3431(2) 0.4394(2) 0.0337(6) Uani 1 1 d . . . . .
O11 O 1.4393(2) 0.8111(2) 0.33457(19) 0.0318(6) Uani 1 1 d . . . . .
N1 N 1.1956(3) 1.1140(3) 0.2028(2) 0.0299(7) Uani 1 1 d . . . . .
C1 C 1.3152(3) 0.6553(3) 0.4335(3) 0.0292(8) Uani 1 1 d . . . . .
N2 N 1.7373(3) 0.7264(3) 0.0911(2) 0.0440(9) Uani 1 1 d . . . . .
C2 C 1.3182(3) 0.6069(3) 0.3460(3) 0.0287(8) Uani 1 1 d . . . . .
H2A H 1.3240 0.6707 0.2874 0.034 Uiso 1 1 calc R U . . .
H2B H 1.3917 0.5512 0.3328 0.034 Uiso 1 1 calc R U . . .
C3 C 1.6506(4) 0.7787(3) 0.2309(3) 0.0332(9) Uani 1 1 d . . . . .
N3 N 1.7952(3) 0.6612(3) 0.1595(2) 0.0339(7) Uani 1 1 d . . . . .
C4 C 1.2026(3) 0.7469(3) 0.4539(3) 0.0280(8) Uani 1 1 d . . . . .
H4A H 1.2028 0.7773 0.5090 0.034 Uiso 1 1 calc R U . . .
H4B H 1.2088 0.8117 0.3960 0.034 Uiso 1 1 calc R U . . .
O12 O 1.9087(4) 0.3821(3) 0.0975(2) 0.0615(10) Uani 1 1 d . . . . .
C5 C 1.7423(4) 0.6912(3) 0.2471(3) 0.0314(9) Uani 1 1 d . . . . .
H5 H 1.7638 0.6592 0.3060 0.038 Uiso 1 1 calc R U . . .
C6 C 1.2820(4) 1.2079(3) 0.1481(3) 0.0325(9) Uani 1 1 d . . . . .
H6A H 1.3521 1.1893 0.1754 0.039 Uiso 1 1 calc R U . . .
H6B H 1.3136 1.2029 0.0792 0.039 Uiso 1 1 calc R U . . .
C7 C 1.2533(4) 1.0863(3) 0.3644(3) 0.0348(9) Uani 1 1 d . . . . .
H7A H 1.2961 1.1554 0.3433 0.042 Uiso 1 1 calc R U . . .
H7B H 1.3129 1.0212 0.3455 0.042 Uiso 1 1 calc R U . . .
C8 C 1.3614(4) 0.8615(3) 0.0698(3) 0.0350(9) Uani 1 1 d . . . . .
H8A H 1.4402 0.8572 0.0827 0.042 Uiso 1 1 calc R U . . .
H8B H 1.3169 0.7995 0.1185 0.042 Uiso 1 1 calc R U . . .
C9 C 1.3093(3) 0.5543(3) 0.5261(3) 0.0285(8) Uani 1 1 d . . . . .
H9A H 1.3823 0.4981 0.5130 0.034 Uiso 1 1 calc R U . . .
H9B H 1.3104 0.5851 0.5807 0.034 Uiso 1 1 calc R U . . .
C10 C 1.4344(4) 0.7081(3) 0.4120(3) 0.0320(9) Uani 1 1 d . . . . .
H10A H 1.4380 0.7270 0.4715 0.038 Uiso 1 1 calc R U . . .
H10B H 1.5050 0.6515 0.3927 0.038 Uiso 1 1 calc R U . . .
C11 C 1.2292(4) 1.3329(3) 0.1507(3) 0.0372(9) Uani 1 1 d . . . . .
H11A H 1.1641 1.3561 0.1177 0.045 Uiso 1 1 calc R U . . .
H11B H 1.1933 1.3393 0.2191 0.045 Uiso 1 1 calc R U . . .
O13 O 1.7248(4) 0.4548(3) 0.1878(3) 0.0610(9) Uani 1 1 d . . . . .
C12 C 1.0830(4) 1.1452(3) 0.1631(3) 0.0370(9) Uani 1 1 d . . . . .
H12A H 1.0394 1.2188 0.1785 0.044 Uiso 1 1 calc R U . . .
H12B H 1.1111 1.1572 0.0914 0.044 Uiso 1 1 calc R U . . .
C13 C 1.2640(4) 0.9967(3) 0.1844(3) 0.0333(9) Uani 1 1 d . . . . .
H13A H 1.3431 0.9868 0.1984 0.040 Uiso 1 1 calc R U . . .
H13B H 1.2169 0.9354 0.2315 0.040 Uiso 1 1 calc R U . . .
C14 C 1.3844(4) 0.8424(4) -0.0327(3) 0.0444(11) Uani 1 1 d . . . . .
H14A H 1.4206 0.9077 -0.0815 0.067 Uiso 1 1 calc R U . . .
H14B H 1.3074 0.8352 -0.0423 0.067 Uiso 1 1 calc R U . . .
H14C H 1.4398 0.7719 -0.0396 0.067 Uiso 1 1 calc R U . . .
C15 C 1.5602(4) 0.8488(3) 0.2991(3) 0.0341(9) Uani 1 1 d . . . . .
H15A H 1.5907 0.8425 0.3554 0.041 Uiso 1 1 calc R U . . .
H15B H 1.5544 0.9307 0.2644 0.041 Uiso 1 1 calc R U . . .
C16 C 1.1521(4) 1.1068(3) 0.3139(3) 0.0332(9) Uani 1 1 d . . . . .
H16A H 1.1011 1.1793 0.3250 0.040 Uiso 1 1 calc R U . . .
H16B H 1.1002 1.0440 0.3454 0.040 Uiso 1 1 calc R U . . .
N4 N 1.6489(3) 0.7982(3) 0.1350(3) 0.0445(9) Uani 1 1 d . . . . .
C17 C 1.8441(4) 0.4579(4) 0.1370(3) 0.0433(11) Uani 1 1 d . . . . .
C18 C 1.1975(4) 1.0590(3) 0.4774(3) 0.0425(11) Uani 1 1 d . . . . .
H18A H 1.1391 1.1249 0.4960 0.051 Uiso 1 1 calc R U . . .
H18B H 1.1528 0.9911 0.4979 0.051 Uiso 1 1 calc R U . . .
C19 C 1.2875(4) 0.9790(3) 0.0814(3) 0.0366(9) Uani 1 1 d . . . . .
H19A H 1.3324 1.0411 0.0333 0.044 Uiso 1 1 calc R U . . .
H19B H 1.2090 0.9837 0.0679 0.044 Uiso 1 1 calc R U . . .
C20 C 0.9940(5) 1.0550(4) 0.2037(4) 0.0527(12) Uani 1 1 d . . . . .
H20A H 0.9380 1.0667 0.2668 0.063 Uiso 1 1 calc R U . . .
H20B H 1.0393 0.9774 0.2150 0.063 Uiso 1 1 calc R U . . .
C21 C 1.2968(5) 1.0352(4) 0.5303(3) 0.0580(14) Uani 1 1 d . . . . .
H21A H 1.3563 0.9718 0.5102 0.087 Uiso 1 1 calc R U . . .
H21B H 1.2598 1.0145 0.6007 0.087 Uiso 1 1 calc R U . . .
H21C H 1.3374 1.1042 0.5136 0.087 Uiso 1 1 calc R U . . .
C22 C 1.3285(5) 1.4131(4) 0.1000(4) 0.0494(11) Uani 1 1 d . . . . .
H22A H 1.3633 1.4065 0.0316 0.059 Uiso 1 1 calc R U . . .
H22B H 1.3942 1.3878 0.1322 0.059 Uiso 1 1 calc R U . . .
C23 C 1.8912(4) 0.5688(4) 0.1325(3) 0.0391(10) Uani 1 1 d . . . . .
H23A H 1.9437 0.5508 0.1764 0.047 Uiso 1 1 calc R U . . .
H23B H 1.9420 0.5969 0.0655 0.047 Uiso 1 1 calc R U . . .
C24 C 0.9193(6) 1.0635(5) 0.1313(5) 0.0752(18) Uani 1 1 d . . . . .
H24A H 0.8656 1.1371 0.1273 0.090 Uiso 1 1 calc R U . . .
H24B H 0.9756 1.0634 0.0658 0.090 Uiso 1 1 calc R U . . .
C25 C 0.8449(6) 0.9679(5) 0.1612(5) 0.085(2) Uani 1 1 d . . . . .
H25A H 0.7996 0.9769 0.1141 0.127 Uiso 1 1 calc R U . . .
H25B H 0.7880 0.9684 0.2256 0.127 Uiso 1 1 calc R U . . .
H25C H 0.8978 0.8949 0.1639 0.127 Uiso 1 1 calc R U . . .
C26 C 1.6499(9) 0.3663(8) 0.1874(7) 0.042(2) Uiso 0.5 1 d . . P A 2
H26A H 1.6032 0.4021 0.1396 0.050 Uiso 0.5 1 calc R U P A 2
H26B H 1.7066 0.3022 0.1635 0.050 Uiso 0.5 1 calc R U P A 2
C27 C 1.5780(13) 0.3250(12) 0.2654(11) 0.088(4) Uiso 0.5 1 d . . P A 2
H27A H 1.6028 0.3342 0.3195 0.133 Uiso 0.5 1 calc R U P A 2
H27B H 1.5779 0.2432 0.2705 0.133 Uiso 0.5 1 calc R U P A 2
H27C H 1.4963 0.3649 0.2678 0.133 Uiso 0.5 1 calc R U P A 2
C28 C 1.7041(13) 0.3264(12) 0.2097(10) 0.080(4) Uiso 0.5 1 d . . P A 1
H28A H 1.6659 0.3230 0.1602 0.097 Uiso 0.5 1 calc R U P A 1
H28B H 1.7865 0.2847 0.1925 0.097 Uiso 0.5 1 calc R U P A 1
C29 C 1.6516(9) 0.2677(8) 0.2820(7) 0.046(2) Uiso 0.5 1 d . . P A 1
H29A H 1.6058 0.2194 0.2667 0.070 Uiso 0.5 1 calc R U P A 1
H29B H 1.5955 0.3158 0.3240 0.070 Uiso 0.5 1 calc R U P A 1
H29C H 1.7096 0.2189 0.3155 0.070 Uiso 0.5 1 calc R U P A 1
C30 C 1.2816(5) 1.5410(4) 0.1015(4) 0.0549(13) Uani 1 1 d . . . . .
H30A H 1.2250 1.5699 0.0617 0.082 Uiso 1 1 calc R U . . .
H30B H 1.3503 1.5864 0.0752 0.082 Uiso 1 1 calc R U . . .
H30C H 1.2400 1.5474 0.1685 0.082 Uiso 1 1 calc R U . . .

loop_
_atom_site_aniso_label
_atom_site_aniso_U_11
_atom_site_aniso_U_22
_atom_site_aniso_U_33
_atom_site_aniso_U_23
_atom_site_aniso_U_13
_atom_site_aniso_U_12
V1 0.0393(4) 0.0202(3) 0.0189(3) -0.0058(2) -0.0117(3) 0.0002(3)
V2 0.0389(4) 0.0177(3) 0.0199(3) 0.0006(2) -0.0150(3) -0.0001(3)
V3 0.0355(4) 0.0165(3) 0.0272(3) -0.0052(2) -0.0127(3) 0.0043(3)
O1 0.0297(18) 0.0158(16) 0.0184(16) -0.0014(13) -0.0117(14) 0.0012(13)
O2 0.0338(13) 0.0184(12) 0.0208(12) -0.0043(10) -0.0137(10) 0.0020(10)
O3 0.0355(14) 0.0166(11) 0.0206(12) -0.0005(10) -0.0145(11) 0.0008(10)
O4 0.0386(14) 0.0159(11) 0.0223(13) -0.0065(10) -0.0100(11) 0.0025(10)
O5 0.0407(15) 0.0159(11) 0.0252(13) -0.0026(10) -0.0176(11) 0.0038(10)
O6 0.0341(14) 0.0184(12) 0.0224(12) -0.0038(10) -0.0110(11) 0.0010(10)
O7 0.0376(14) 0.0218(12) 0.0207(12) -0.0035(10) -0.0135(11) -0.0015(10)
O8 0.0466(16) 0.0243(13) 0.0218(13) -0.0070(11) -0.0126(11) -0.0023(11)
O9 0.0444(16) 0.0216(12) 0.0253(13) 0.0019(10) -0.0176(12) -0.0016(11)
O10 0.0382(15) 0.0197(12) 0.0424(16) -0.0076(11) -0.0146(12) 0.0044(11)
O11 0.0351(14) 0.0234(13) 0.0343(15) 0.0005(11) -0.0132(12) -0.0016(11)
N1 0.0447(19) 0.0209(15) 0.0243(16) -0.0053(13) -0.0147(14) 0.0043(14)
C1 0.037(2) 0.0205(17) 0.030(2) 0.0003(15) -0.0155(17) -0.0031(15)
N2 0.056(2) 0.047(2) 0.0255(18) -0.0019(16) -0.0200(17) 0.0087(18)
C2 0.036(2) 0.0226(18) 0.0254(19) -0.0029(15) -0.0103(16) 0.0007(15)
C3 0.037(2) 0.031(2) 0.025(2) 0.0014(16) -0.0082(17) -0.0006(17)
N3 0.0398(18) 0.0341(18) 0.0241(16) -0.0027(14) -0.0125(14) 0.0044(15)
C4 0.041(2) 0.0202(17) 0.0261(19) -0.0028(15) -0.0161(17) -0.0035(16)
O12 0.102(3) 0.0436(19) 0.0363(18) -0.0168(15) -0.0245(18) 0.0190(19)
C5 0.044(2) 0.0276(19) 0.0195(18) 0.0004(15) -0.0124(16) 0.0005(17)
C6 0.045(2) 0.0274(19) 0.0233(19) -0.0041(15) -0.0120(17) 0.0015(17)
C7 0.052(2) 0.0232(19) 0.028(2) -0.0082(16) -0.0138(18) 0.0050(17)
C8 0.047(2) 0.0245(19) 0.032(2) -0.0059(16) -0.0158(18) 0.0057(17)
C9 0.035(2) 0.0216(18) 0.028(2) 0.0006(15) -0.0139(16) -0.0024(15)
C10 0.041(2) 0.0220(18) 0.031(2) 0.0047(15) -0.0172(17) -0.0026(16)
C11 0.059(3) 0.027(2) 0.028(2) -0.0103(17) -0.0153(19) 0.0014(19)
O13 0.079(3) 0.054(2) 0.053(2) -0.0230(17) -0.0088(19) -0.0158(18)
C12 0.053(3) 0.025(2) 0.036(2) -0.0075(17) -0.022(2) 0.0057(18)
C13 0.052(2) 0.0224(18) 0.028(2) -0.0098(16) -0.0171(18) 0.0069(17)
C14 0.055(3) 0.032(2) 0.040(2) -0.0142(19) -0.008(2) 0.006(2)
C15 0.040(2) 0.0252(19) 0.036(2) -0.0041(17) -0.0124(18) -0.0019(17)
C16 0.050(2) 0.0226(19) 0.0234(19) -0.0044(15) -0.0087(17) 0.0008(17)
N4 0.052(2) 0.045(2) 0.0323(19) -0.0031(16) -0.0211(17) 0.0118(18)
C17 0.060(3) 0.043(2) 0.024(2) -0.0073(19) -0.016(2) 0.008(2)
C18 0.076(3) 0.022(2) 0.030(2) -0.0079(17) -0.018(2) 0.001(2)
C19 0.056(3) 0.026(2) 0.027(2) -0.0071(16) -0.0168(19) 0.0059(18)
C20 0.062(3) 0.035(2) 0.071(3) -0.010(2) -0.039(3) 0.002(2)
C21 0.103(4) 0.041(3) 0.041(3) -0.007(2) -0.041(3) -0.002(3)
C22 0.063(3) 0.034(2) 0.049(3) -0.012(2) -0.010(2) -0.006(2)
C23 0.047(2) 0.042(2) 0.022(2) -0.0087(18) -0.0109(18) 0.0128(19)
C24 0.090(4) 0.054(3) 0.104(5) -0.008(3) -0.061(4) -0.015(3)
C25 0.106(5) 0.072(4) 0.092(5) 0.003(4) -0.059(4) -0.025(4)
C30 0.079(4) 0.036(2) 0.045(3) -0.013(2) -0.002(2) -0.014(2)

loop_
_atom_type_symbol
_atom_type_description
_atom_type_scat_dispersion_real
_atom_type_scat_dispersion_imag
_atom_type_scat_source
C C 0.0033 0.0016 'International Tables Vol C Tables 4.2.6.8 and 6.1.1.4'
H H 0.0000 0.0000 'International Tables Vol C Tables 4.2.6.8 and 6.1.1.4'
N N 0.0061 0.0033 'International Tables Vol C Tables 4.2.6.8 and 6.1.1.4'
O O 0.0106 0.0060 'International Tables Vol C Tables 4.2.6.8 and 6.1.1.4'
V V 0.3005 0.5294 'International Tables Vol C Tables 4.2.6.8 and 6.1.1.4'

loop_
_geom_angle_atom_site_label_1
_geom_angle_atom_site_label_2
_geom_angle_atom_site_label_3
_geom_angle
_geom_angle_site_symmetry_1
_geom_angle_site_symmetry_3
O8 V1 O7 104.27(12) . .
O8 V1 O4 102.81(12) . .
O7 V1 O4 94.68(11) . .
O8 V1 O3 97.47(12) . .
O7 V1 O3 90.40(10) . .
O4 V1 O3 157.14(10) . .
O8 V1 O2 95.71(11) . .
O7 V1 O2 159.57(10) . .
O4 V1 O2 84.83(10) . .
O3 V1 O2 82.74(9) . .
O8 V1 O1 171.91(10) . .
O7 V1 O1 82.67(8) . .
O4 V1 O1 80.45(7) . .
O3 V1 O1 78.12(7) . .
O2 V1 O1 77.09(7) . .
O8 V1 V3 135.57(10) . .
O7 V1 V3 87.15(8) . .
O4 V1 V3 32.83(7) . .
O3 V1 V3 125.68(7) . .
O2 V1 V3 81.40(7) . .
O1 V1 V3 47.744(16) . .
O8 V1 V2 139.13(9) . .
O7 V1 V2 35.29(8) . .
O4 V1 V2 89.83(7) . .
O3 V1 V2 81.52(7) . .
O2 V1 V2 124.33(7) . .
O1 V1 V2 47.461(16) . .
V3 V1 V2 66.24(2) . .
O9 V2 O5 105.03(12) . .
O9 V2 O7 103.05(12) . .
O5 V2 O7 93.05(11) . .
O9 V2 O2 97.89(11) . 2_766
O5 V2 O2 92.02(10) . 2_766
O7 V2 O2 156.35(10) . 2_766
O9 V2 O6 96.00(12) . .
O5 V2 O6 158.82(10) . .
O7 V2 O6 84.55(10) . .
O2 V2 O6 82.43(10) 2_766 .
O9 V2 O1 171.57(10) . .
O5 V2 O1 82.64(8) . .
O7 V2 O1 79.69(7) . .
O2 V2 O1 78.08(7) 2_766 .
O6 V2 O1 76.23(7) . .
O9 V2 V3 139.78(10) . 2_766
O5 V2 V3 35.25(8) . 2_766
O7 V2 V3 88.86(8) . 2_766
O2 V2 V3 82.07(7) 2_766 2_766
O6 V2 V3 123.57(7) . 2_766
O1 V2 V3 47.524(16) . 2_766
O9 V2 V1 135.54(9) . .
O5 V2 V1 86.46(8) . .
O7 V2 V1 32.64(7) . .
O2 V2 V1 124.96(7) 2_766 .
O6 V2 V1 80.19(7) . .
O1 V2 V1 47.120(17) . .
V3 V2 V1 65.95(2) 2_766 .
O10 V3 O4 105.28(13) . .
O10 V3 O5 102.54(12) . 2_766
O4 V3 O5 93.48(11) . 2_766
O10 V3 O6 98.47(12) . .
O4 V3 O6 91.65(10) . .
O5 V3 O6 156.19(10) 2_766 .
O10 V3 O3 95.80(12) . 2_766
O4 V3 O3 158.79(11) . 2_766
O5 V3 O3 84.09(10) 2_766 2_766
O6 V3 O3 82.78(9) . 2_766
O10 V3 O1 171.82(10) . .
O4 V3 O1 82.28(8) . .
O5 V3 O1 79.78(7) 2_766 .
O6 V3 O1 77.90(7) . .
O3 V3 O1 76.55(7) 2_766 .
O10 V3 V1 139.91(10) . .
O4 V3 V1 35.06(8) . .
O5 V3 V1 89.14(8) 2_766 .
O6 V3 V1 81.82(7) . .
O3 V3 V1 123.73(7) 2_766 .
O1 V3 V1 47.343(18) . .
O10 V3 V2 134.91(10) . 2_766
O4 V3 V2 86.01(8) . 2_766
O5 V3 V2 32.44(7) 2_766 2_766
O6 V3 V2 125.17(7) . 2_766
O3 V3 V2 80.66(7) 2_766 2_766
O1 V3 V2 47.466(17) . 2_766
V1 V3 V2 65.78(2) . 2_766
V1 O1 V1 180.0 . 2_766
V1 O1 V2 94.58(2) . 2_766
V1 O1 V2 85.42(2) 2_766 2_766
V1 O1 V2 85.42(2) . .
V1 O1 V2 94.58(2) 2_766 .
V2 O1 V2 180.00(2) 2_766 .
V1 O1 V3 84.91(2) . .
V1 O1 V3 95.09(2) 2_766 .
V2 O1 V3 85.01(2) 2_766 .
V2 O1 V3 94.99(2) . .
V1 O1 V3 95.09(2) . 2_766
V1 O1 V3 84.91(2) 2_766 2_766
V2 O1 V3 94.99(2) 2_766 2_766
V2 O1 V3 85.01(2) . 2_766
V3 O1 V3 180.0 . 2_766
C4 O2 V2 119.7(2) 2_766 2_766
C4 O2 V1 117.94(19) 2_766 .
V2 O2 V1 109.62(11) 2_766 .
C9 O3 V1 119.3(2) 2_766 .
C9 O3 V3 117.3(2) 2_766 2_766
V1 O3 V3 109.80(11) . 2_766
V3 O4 V1 112.11(12) . .
V2 O5 V3 112.31(12) . 2_766
C2 O6 V3 119.3(2) . .
C2 O6 V2 117.2(2) . .
V3 O6 V2 110.39(11) . .
V1 O7 V2 112.07(12) . .
C10 O11 C15 111.1(3) . .
C13 N1 C16 109.2(3) . .
C13 N1 C12 110.6(3) . .
C16 N1 C12 108.5(3) . .
C13 N1 C6 108.7(3) . .
C16 N1 C6 111.6(3) . .
C12 N1 C6 108.2(3) . .
C10 C1 C2 110.0(3) . .
C10 C1 C4 110.6(3) . .
C2 C1 C4 110.3(3) . .
C10 C1 C9 106.7(3) . .
C2 C1 C9 109.4(3) . .
C4 C1 C9 109.8(3) . .
N4 N2 N3 107.1(3) . .
O6 C2 C1 113.0(3) . .
O6 C2 H2A 109.0 . .
C1 C2 H2A 109.0 . .
O6 C2 H2B 109.0 . .
C1 C2 H2B 109.0 . .
H2A C2 H2B 107.8 . .
N4 C3 C5 108.7(3) . .
N4 C3 C15 120.6(3) . .
C5 C3 C15 130.7(4) . .
C5 N3 N2 110.4(3) . .
C5 N3 C23 130.8(3) . .
N2 N3 C23 118.6(3) . .
O2 C4 C1 112.3(3) 2_766 .
O2 C4 H4A 109.2 2_766 .
C1 C4 H4A 109.2 . .
O2 C4 H4B 109.2 2_766 .
C1 C4 H4B 109.2 . .
H4A C4 H4B 107.9 . .
N3 C5 C3 105.1(3) . .
N3 C5 H5 127.4 . .
C3 C5 H5 127.4 . .
C11 C6 N1 117.3(3) . .
C11 C6 H6A 108.0 . .
N1 C6 H6A 108.0 . .
C11 C6 H6B 108.0 . .
N1 C6 H6B 108.0 . .
H6A C6 H6B 107.2 . .
C16 C7 C18 110.0(3) . .
C16 C7 H7A 109.7 . .
C18 C7 H7A 109.7 . .
C16 C7 H7B 109.7 . .
C18 C7 H7B 109.7 . .
H7A C7 H7B 108.2 . .
C14 C8 C19 112.2(3) . .
C14 C8 H8A 109.2 . .
C19 C8 H8A 109.2 . .
C14 C8 H8B 109.2 . .
C19 C8 H8B 109.2 . .
H8A C8 H8B 107.9 . .
O3 C9 C1 112.9(3) 2_766 .
O3 C9 H9A 109.0 2_766 .
C1 C9 H9A 109.0 . .
O3 C9 H9B 109.0 2_766 .
C1 C9 H9B 109.0 . .
H9A C9 H9B 107.8 . .
O11 C10 C1 110.1(3) . .
O11 C10 H10A 109.6 . .
C1 C10 H10A 109.6 . .
O11 C10 H10B 109.6 . .
C1 C10 H10B 109.6 . .
H10A C10 H10B 108.2 . .
C22 C11 C6 110.5(4) . .
C22 C11 H11A 109.5 . .
C6 C11 H11A 109.5 . .
C22 C11 H11B 109.5 . .
C6 C11 H11B 109.5 . .
H11A C11 H11B 108.1 . .
C17 O13 C26 123.0(5) . .
C17 O13 C28 104.7(6) . .
C20 C12 N1 114.6(3) . .
C20 C12 H12A 108.6 . .
N1 C12 H12A 108.6 . .
C20 C12 H12B 108.6 . .
N1 C12 H12B 108.6 . .
H12A C12 H12B 107.6 . .
C19 C13 N1 116.1(3) . .
C19 C13 H13A 108.3 . .
N1 C13 H13A 108.3 . .
C19 C13 H13B 108.3 . .
N1 C13 H13B 108.3 . .
H13A C13 H13B 107.4 . .
C8 C14 H14A 109.5 . .
C8 C14 H14B 109.5 . .
H14A C14 H14B 109.5 . .
C8 C14 H14C 109.5 . .
H14A C14 H14C 109.5 . .
H14B C14 H14C 109.5 . .
O11 C15 C3 112.7(3) . .
O11 C15 H15A 109.1 . .
C3 C15 H15A 109.1 . .
O11 C15 H15B 109.1 . .
C3 C15 H15B 109.1 . .
H15A C15 H15B 107.8 . .
C7 C16 N1 115.7(3) . .
C7 C16 H16A 108.4 . .
N1 C16 H16A 108.4 . .
C7 C16 H16B 108.4 . .
N1 C16 H16B 108.4 . .
H16A C16 H16B 107.4 . .
N2 N4 C3 108.6(3) . .
O12 C17 O13 125.1(5) . .
O12 C17 C23 122.5(4) . .
O13 C17 C23 112.5(4) . .
C21 C18 C7 111.3(4) . .
C21 C18 H18A 109.4 . .
C7 C18 H18A 109.4 . .
C21 C18 H18B 109.4 . .
C7 C18 H18B 109.4 . .
H18A C18 H18B 108.0 . .
C13 C19 C8 111.7(3) . .
C13 C19 H19A 109.3 . .
C8 C19 H19A 109.3 . .
C13 C19 H19B 109.3 . .
C8 C19 H19B 109.3 . .
H19A C19 H19B 107.9 . .
C12 C20 C24 110.7(4) . .
C12 C20 H20A 109.5 . .
C24 C20 H20A 109.5 . .
C12 C20 H20B 109.5 . .
C24 C20 H20B 109.5 . .
H20A C20 H20B 108.1 . .
C18 C21 H21A 109.5 . .
C18 C21 H21B 109.5 . .
H21A C21 H21B 109.5 . .
C18 C21 H21C 109.5 . .
H21A C21 H21C 109.5 . .
H21B C21 H21C 109.5 . .
C11 C22 C30 113.2(4) . .
C11 C22 H22A 108.9 . .
C30 C22 H22A 108.9 . .
C11 C22 H22B 108.9 . .
C30 C22 H22B 108.9 . .
H22A C22 H22B 107.7 . .
N3 C23 C17 114.3(4) . .
N3 C23 H23A 108.7 . .
C17 C23 H23A 108.7 . .
N3 C23 H23B 108.7 . .
C17 C23 H23B 108.7 . .
H23A C23 H23B 107.6 . .
C25 C24 C20 112.3(5) . .
C25 C24 H24A 109.2 . .
C20 C24 H24A 109.2 . .
C25 C24 H24B 109.2 . .
C20 C24 H24B 109.2 . .
H24A C24 H24B 107.9 . .
C24 C25 H25A 109.5 . .
C24 C25 H25B 109.5 . .
H25A C25 H25B 109.5 . .
C24 C25 H25C 109.5 . .
H25A C25 H25C 109.5 . .
H25B C25 H25C 109.5 . .
C27 C26 O13 117.5(10) . .
C27 C26 H26A 107.9 . .
O13 C26 H26A 107.9 . .
C27 C26 H26B 107.9 . .
O13 C26 H26B 107.9 . .
H26A C26 H26B 107.2 . .
C26 C27 H27A 109.5 . .
C26 C27 H27B 109.5 . .
H27A C27 H27B 109.5 . .
C26 C27 H27C 109.5 . .
H27A C27 H27C 109.5 . .
H27B C27 H27C 109.5 . .
C29 C28 O13 129.7(12) . .
C29 C28 H28A 104.9 . .
O13 C28 H28A 104.9 . .
C29 C28 H28B 104.9 . .
O13 C28 H28B 104.9 . .
H28A C28 H28B 105.8 . .
C28 C29 H29A 109.5 . .
C28 C29 H29B 109.5 . .
H29A C29 H29B 109.5 . .
C28 C29 H29C 109.5 . .
H29A C29 H29C 109.5 . .
H29B C29 H29C 109.5 . .
C22 C30 H30A 109.5 . .
C22 C30 H30B 109.5 . .
H30A C30 H30B 109.5 . .
C22 C30 H30C 109.5 . .
H30A C30 H30C 109.5 . .
H30B C30 H30C 109.5 . .

loop_
_geom_bond_atom_site_label_1
_geom_bond_atom_site_label_2
_geom_bond_distance
_geom_bond_site_symmetry_2
V1 O8 1.611(2) .
V1 O7 1.768(2) .
V1 O4 1.875(2) .
V1 O3 1.988(2) .
V1 O2 2.045(2) .
V1 O1 2.2324(6) .
V1 V3 3.0236(10) .
V1 V2 3.0368(9) .
V2 O9 1.601(2) .
V2 O5 1.760(3) .
V2 O7 1.893(2) .
V2 O2 1.981(2) 2_766
V2 O6 2.060(2) .
V2 O1 2.2447(6) .
V2 V3 3.0347(10) 2_766
V3 O10 1.602(3) .
V3 O4 1.769(2) .
V3 O5 1.893(2) 2_766
V3 O6 1.972(2) .
V3 O3 2.051(2) 2_766
V3 O1 2.2468(7) .
V3 V2 3.0347(9) 2_766
O1 V1 2.2325(6) 2_766
O1 V2 2.2447(6) 2_766
O1 V3 2.2468(7) 2_766
O2 C4 1.431(4) 2_766
O2 V2 1.981(2) 2_766
O3 C9 1.426(4) 2_766
O3 V3 2.051(2) 2_766
O5 V3 1.893(2) 2_766
O6 C2 1.426(4) .
O11 C10 1.420(4) .
O11 C15 1.433(5) .
N1 C13 1.516(4) .
N1 C16 1.521(5) .
N1 C12 1.521(5) .
N1 C6 1.521(5) .
C1 C10 1.523(5) .
C1 C2 1.530(5) .
C1 C4 1.531(5) .
C1 C9 1.538(5) .
N2 N4 1.314(5) .
N2 N3 1.356(4) .
C2 H2A 0.9700 .
C2 H2B 0.9700 .
C3 N4 1.360(5) .
C3 C5 1.361(5) .
C3 C15 1.496(5) .
N3 C5 1.345(5) .
N3 C23 1.443(5) .
C4 O2 1.431(4) 2_766
C4 H4A 0.9700 .
C4 H4B 0.9700 .
O12 C17 1.209(5) .
C5 H5 0.9300 .
C6 C11 1.506(5) .
C6 H6A 0.9700 .
C6 H6B 0.9700 .
C7 C16 1.511(5) .
C7 C18 1.533(5) .
C7 H7A 0.9700 .
C7 H7B 0.9700 .
C8 C14 1.509(5) .
C8 C19 1.515(5) .
C8 H8A 0.9700 .
C8 H8B 0.9700 .
C9 O3 1.426(4) 2_766
C9 H9A 0.9700 .
C9 H9B 0.9700 .
C10 H10A 0.9700 .
C10 H10B 0.9700 .
C11 C22 1.504(6) .
C11 H11A 0.9700 .
C11 H11B 0.9700 .
O13 C17 1.335(6) .
O13 C26 1.489(9) .
O13 C28 1.528(13) .
C12 C20 1.500(6) .
C12 H12A 0.9700 .
C12 H12B 0.9700 .
C13 C19 1.509(5) .
C13 H13A 0.9700 .
C13 H13B 0.9700 .
C14 H14A 0.9600 .
C14 H14B 0.9600 .
C14 H14C 0.9600 .
C15 H15A 0.9700 .
C15 H15B 0.9700 .
C16 H16A 0.9700 .
C16 H16B 0.9700 .
C17 C23 1.503(6) .
C18 C21 1.513(6) .
C18 H18A 0.9700 .
C18 H18B 0.9700 .
C19 H19A 0.9700 .
C19 H19B 0.9700 .
C20 C24 1.530(7) .
C20 H20A 0.9700 .
C20 H20B 0.9700 .
C21 H21A 0.9600 .
C21 H21B 0.9600 .
C21 H21C 0.9600 .
C22 C30 1.524(6) .
C22 H22A 0.9700 .
C22 H22B 0.9700 .
C23 H23A 0.9700 .
C23 H23B 0.9700 .
C24 C25 1.446(7) .
C24 H24A 0.9700 .
C24 H24B 0.9700 .
C25 H25A 0.9600 .
C25 H25B 0.9600 .
C25 H25C 0.9600 .
C26 C27 1.213(15) .
C26 H26A 0.9700 .
C26 H26B 0.9700 .
C27 H27A 0.9600 .
C27 H27B 0.9600 .
C27 H27C 0.9600 .
C28 C29 1.149(15) .
C28 H28A 0.9700 .
C28 H28B 0.9700 .
C29 H29A 0.9600 .
C29 H29B 0.9600 .
C29 H29C 0.9600 .
C30 H30A 0.9600 .
C30 H30B 0.9600 .
C30 H30C 0.9600 .
